data_7212609
loop_
_publ_author_name
'Sang, Rui-Li'
'Xu, Li'

_publ_section_title
;
 Helix-based supramolecular isomerism of metal--organic framework
;
_journal_issue 11
_journal_name_full CrystEngComm
_journal_page_first 3579
_journal_paper_doi 10.1039/c002677h
_journal_volume 12
_journal_year 2010
_chemical_formula_sum 'C24 H33 Cd2 Cl N8 O16'
_chemical_formula_weight 949.83
_chemical_name_systematic
;
?
;
_space_group_IT_number 90
_symmetry_cell_setting tetragonal
_symmetry_space_group_name_Hall 'P 4ab 2ab'
_symmetry_space_group_name_H-M 'P 4 21 2'
_atom_sites_solution_hydrogens geom
_atom_sites_solution_primary direct
_atom_sites_solution_secondary difmap
_audit_creation_method SHELXL-97
_cell_angle_alpha 90.00
_cell_angle_beta 90.00
_cell_angle_gamma 90.00
_cell_formula_units_Z 2
_cell_length_a 17.124(3)
_cell_length_b 17.124(3)
_cell_length_c 5.3921(12)
_cell_measurement_reflns_used 4566
_cell_measurement_temperature 293(2)
_cell_measurement_theta_max 27.4797
_cell_measurement_theta_min 2.3787
_cell_volume 1581.1(5)
_computing_cell_refinement 'CrystalClear (Rigaku/MSC Inc., 2005)'
_computing_data_collection 'CrystalClear (Rigaku/MSC Inc., 2005)'
_computing_data_reduction 'CrystalClear (Rigaku/MSC Inc., 2005)'
_computing_structure_refinement 'SHELXL-97 (Sheldrick, 1997)'
_computing_structure_solution 'SHELXS-97 (Sheldrick, 1990)'
_diffrn_ambient_temperature 293(2)
_diffrn_detector_area_resol_mean 28.5714
_diffrn_measured_fraction_theta_full 0.993
_diffrn_measured_fraction_theta_max 0.993
_diffrn_measurement_method CCD_Profile_fitting
_diffrn_radiation_monochromator graphite
_diffrn_radiation_source 'fine-focus sealed tube'
_diffrn_radiation_type MoK\a
_diffrn_radiation_wavelength 0.71073
_diffrn_reflns_av_R_equivalents 0.0262
_diffrn_reflns_av_sigmaI/netI 0.0185
_diffrn_reflns_limit_h_max 22
_diffrn_reflns_limit_h_min -13
_diffrn_reflns_limit_k_max 19
_diffrn_reflns_limit_k_min -22
_diffrn_reflns_limit_l_max 6
_diffrn_reflns_limit_l_min -6
_diffrn_reflns_number 8384
_diffrn_reflns_theta_full 27.48
_diffrn_reflns_theta_max 27.48
_diffrn_reflns_theta_min 2.66
_exptl_absorpt_coefficient_mu 1.519
_exptl_absorpt_correction_T_max 1.0000
_exptl_absorpt_correction_T_min 0.9023
_exptl_absorpt_correction_type multi-scan
_exptl_absorpt_process_details 'SADABS (Sheldrick, 1996)'
_exptl_crystal_colour Colorless
_exptl_crystal_density_diffrn 1.995
_exptl_crystal_density_method 'not measured'
_exptl_crystal_description Prism
_exptl_crystal_F_000 948
_exptl_crystal_size_max 0.2200
_exptl_crystal_size_mid 0.1100
_exptl_crystal_size_min 0.1000
_refine_diff_density_max 0.612
_refine_diff_density_min -0.581
_refine_diff_density_rms 0.127
_refine_ls_abs_structure_details 'Flack H D (1983), Acta Cryst. A39, 876-881'
_refine_ls_abs_structure_Flack 0.00
_refine_ls_extinction_method none
_refine_ls_goodness_of_fit_ref 1.103
_refine_ls_hydrogen_treatment constr
_refine_ls_matrix_type full
_refine_ls_number_parameters 120
_refine_ls_number_reflns 1810
_refine_ls_number_restraints 0
_refine_ls_restrained_S_all 1.103
_refine_ls_R_factor_all 0.0339
_refine_ls_R_factor_gt 0.0318
_refine_ls_shift/su_max 0.000
_refine_ls_shift/su_mean 0.000
_refine_ls_structure_factor_coef Fsqd
_refine_ls_weighting_details 'calc w=1/[\s^2^(Fo^2^)+(0.0564P)^2^+0.7941P] where P=(Fo^2^+2Fc^2^)/3'
_refine_ls_weighting_scheme calc
_refine_ls_wR_factor_gt 0.0871
_refine_ls_wR_factor_ref 0.0891
_reflns_number_gt 1683
_reflns_number_total 1810
_reflns_threshold_expression >2sigma(I)
_cod_data_source_file c002677h.txt
_cod_data_source_block 4
_cod_depositor_comments
;
The following automatic conversions were performed:

'_symmetry_cell_setting' value 'Tetragonal' changed to 'tetragonal'
according to /home/saulius/struct/CIF-dictionaries/cif_core.dic
dictionary named 'cif_core.dic' version 2.4.2 from
2011-04-26.

'_exptl_absorpt_correction_type' value 'Multi-scan'
changed to 'multi-scan' according to
/home/saulius/struct/CIF-dictionaries/cif_core.dic dictionary named
'cif_core.dic' version 2.4.2 from 2011-04-26.

Automatic conversion script
Id: cif_fix_values 1891 2012-01-12 08:04:46Z andrius 
;
_cod_original_sg_symbol_H-M P42(1)2
_cod_database_code 7212609

loop_
_symmetry_equiv_pos_as_xyz
'x, y, z'
'-x, -y, z'
'-y+1/2, x+1/2, z'
'y+1/2, -x+1/2, z'
'-x+1/2, y+1/2, -z'
'x+1/2, -y+1/2, -z'
'y, x, -z'
'-y, -x, -z'

loop_
_atom_site_label
_atom_site_type_symbol
_atom_site_fract_x
_atom_site_fract_y
_atom_site_fract_z
_atom_site_U_iso_or_equiv
_atom_site_adp_type
_atom_site_occupancy
_atom_site_symmetry_multiplicity
_atom_site_calc_flag
_atom_site_refinement_flags
Cd1 Cd 0.384703(13) 0.384703(13) 0.0000 0.02975(13) Uani 1 2 d S
O3 O 0.4152(2) 0.4927(2) 0.2682(6) 0.0496(8) Uani 1 1 d .
H3C H 0.4598 0.5174 0.2326 0.060 Uiso 1 1 d .
H3D H 0.4101 0.4837 0.4225 0.060 Uiso 1 1 d .
N1 N 0.27801(19) 0.36691(17) 0.2552(6) 0.0322(7) Uani 1 1 d .
N2 N 0.19234(16) 0.33264(18) 0.5386(6) 0.0360(8) Uani 1 1 d .
C1 C 0.2645(2) 0.32068(19) 0.4484(7) 0.0304(9) Uani 1 1 d .
C2 C 0.2104(2) 0.4104(3) 0.2271(9) 0.0399(9) Uani 1 1 d .
H2 H 0.2025 0.4482 0.1058 0.048 Uiso 1 1 calc R
C3 C 0.1581(2) 0.3901(2) 0.3995(9) 0.0412(9) Uani 1 1 d .
H3 H 0.1084 0.4110 0.4208 0.049 Uiso 1 1 calc R
C4 C 0.1541(2) 0.2884(3) 0.7377(8) 0.0415(9) Uani 1 1 d .
H4A H 0.1385 0.3235 0.8699 0.050 Uiso 1 1 calc R
H4B H 0.1901 0.2503 0.8057 0.050 Uiso 1 1 calc R
C5 C 0.0829(3) 0.2475(3) 0.6320(9) 0.0570(14) Uani 1 1 d .
H5A H 0.0475 0.2865 0.5658 0.068 Uiso 1 1 calc R
H5B H 0.0993 0.2144 0.4956 0.068 Uiso 1 1 calc R
C6 C 0.0400(3) 0.1987(3) 0.8174(9) 0.0424(9) Uani 1 1 d .
O1 O -0.02350(18) 0.1696(2) 0.7491(6) 0.0543(9) Uani 1 1 d .
O2 O 0.0701(2) 0.1904(2) 1.0287(8) 0.0690(10) Uani 1 1 d .
H2A H 0.0419 0.1628 1.1145 0.104 Uiso 0.25 1 calc PR
Cl1 Cl 1.0000 0.5000 0.9375(4) 0.0502(5) Uani 1 4 d S
O4 O 1.0000 0.5000 1.1992(18) 0.091(3) Uani 1 4 d S
O5 O 1.0096(10) 0.4240(6) 0.8573(14) 0.161(4) Uani 0.75 1 d P

loop_
_atom_site_aniso_label
_atom_site_aniso_U_11
_atom_site_aniso_U_22
_atom_site_aniso_U_33
_atom_site_aniso_U_23
_atom_site_aniso_U_13
_atom_site_aniso_U_12
Cd1 0.03022(15) 0.03022(15) 0.0288(2) 0.00114(14) -0.00114(14) 0.00216(10)
O3 0.0596(19) 0.0471(17) 0.0421(16) 0.0093(15) -0.0131(15) -0.0171(15)
N1 0.0285(15) 0.0288(15) 0.0393(17) 0.0016(13) 0.0009(14) -0.0009(11)
N2 0.0239(12) 0.0377(15) 0.046(2) -0.0073(16) 0.0014(14) -0.0060(10)
C1 0.0253(14) 0.0260(15) 0.040(3) -0.0039(14) 0.0010(14) -0.0057(12)
C2 0.0328(18) 0.0370(19) 0.050(2) 0.0011(19) -0.0054(18) 0.0059(15)
C3 0.0266(16) 0.042(2) 0.055(2) -0.0070(18) -0.0022(17) 0.0033(15)
C4 0.0314(18) 0.056(2) 0.037(2) -0.0028(18) 0.0081(18) -0.0099(18)
C5 0.051(3) 0.076(4) 0.044(3) 0.004(2) 0.000(2) -0.032(3)
C6 0.041(2) 0.049(2) 0.038(2) -0.0066(19) 0.0048(19) -0.0077(18)
O1 0.0389(16) 0.082(2) 0.0424(16) 0.0077(17) 0.0009(14) -0.0309(16)
O2 0.066(2) 0.085(2) 0.056(2) 0.015(2) -0.015(2) -0.0276(19)
Cl1 0.0522(7) 0.0522(7) 0.0462(13) 0.000 0.000 0.000
O4 0.104(4) 0.104(4) 0.065(5) 0.000 0.000 0.000
O5 0.259(11) 0.102(6) 0.121(6) -0.042(5) 0.022(9) 0.029(9)

loop_
_atom_type_symbol
_atom_type_description
_atom_type_scat_dispersion_real
_atom_type_scat_dispersion_imag
_atom_type_scat_source
C C 0.0033 0.0016 'International Tables Vol C Tables 4.2.6.8 and 6.1.1.4'
H H 0.0000 0.0000 'International Tables Vol C Tables 4.2.6.8 and 6.1.1.4'
N N 0.0061 0.0033 'International Tables Vol C Tables 4.2.6.8 and 6.1.1.4'
O O 0.0106 0.0060 'International Tables Vol C Tables 4.2.6.8 and 6.1.1.4'
Cl Cl 0.1484 0.1585 'International Tables Vol C Tables 4.2.6.8 and 6.1.1.4'
Cd Cd -0.8075 1.2024 'International Tables Vol C Tables 4.2.6.8 and 6.1.1.4'

loop_
_geom_angle_atom_site_label_1
_geom_angle_atom_site_label_2
_geom_angle_atom_site_label_3
_geom_angle
_geom_angle_site_symmetry_1
_geom_angle_site_symmetry_3
O1 Cd1 O1 157.0(2) 6_556 3_554
O1 Cd1 N1 97.01(12) 6_556 7
O1 Cd1 N1 97.97(12) 3_554 7
O1 Cd1 N1 97.97(12) 6_556 .
O1 Cd1 N1 97.01(12) 3_554 .
N1 Cd1 N1 98.42(16) 7 .
O1 Cd1 O3 78.85(13) 6_556 .
O1 Cd1 O3 85.13(12) 3_554 .
N1 Cd1 O3 174.94(11) 7 .
N1 Cd1 O3 85.11(13) . .
O1 Cd1 O3 85.13(12) 6_556 7
O1 Cd1 O3 78.85(13) 3_554 7
N1 Cd1 O3 85.11(13) 7 7
N1 Cd1 O3 174.94(11) . 7
O3 Cd1 O3 91.60(16) . 7
Cd1 O3 H3C 114.8 . .
Cd1 O3 H3D 115.3 . .
H3C O3 H3D 112.4 . .
C1 N1 C2 105.1(3) . .
C1 N1 Cd1 133.1(2) . .
C2 N1 Cd1 121.7(3) . .
C1 N2 C3 107.7(3) . .
C1 N2 C4 126.6(3) . .
C3 N2 C4 125.5(3) . .
N1 C1 N2 110.7(3) . .
N1 C1 C1 125.0(3) . 7_556
N2 C1 C1 124.3(3) . 7_556
C3 C2 N1 110.2(4) . .
C3 C2 H2 124.9 . .
N1 C2 H2 124.9 . .
C2 C3 N2 106.3(4) . .
C2 C3 H3 126.8 . .
N2 C3 H3 126.8 . .
N2 C4 C5 108.8(3) . .
N2 C4 H4A 109.9 . .
C5 C4 H4A 109.9 . .
N2 C4 H4B 109.9 . .
C5 C4 H4B 109.9 . .
H4A C4 H4B 108.3 . .
C6 C5 C4 113.7(4) . .
C6 C5 H5A 108.8 . .
C4 C5 H5A 108.8 . .
C6 C5 H5B 108.8 . .
C4 C5 H5B 108.8 . .
H5A C5 H5B 107.7 . .
O1 C6 O2 125.3(4) . .
O1 C6 C5 116.9(4) . .
O2 C6 C5 117.8(4) . .
C6 O1 Cd1 126.0(3) . 4_456
C6 O2 H2A 109.5 . .
O5 Cl1 O5 84.4(2) 4_565 .
O5 Cl1 O5 143.5(7) 4_565 3_645
O5 Cl1 O5 84.4(2) . 3_645
O5 Cl1 O5 84.4(2) 4_565 2_765
O5 Cl1 O5 143.5(7) . 2_765
O5 Cl1 O5 84.4(2) 3_645 2_765
O5 Cl1 O4 108.3(4) 4_565 .
O5 Cl1 O4 108.3(4) . .
O5 Cl1 O4 108.3(4) 3_645 .
O5 Cl1 O4 108.3(4) 2_765 .

loop_
_geom_bond_atom_site_label_1
_geom_bond_atom_site_label_2
_geom_bond_distance
_geom_bond_site_symmetry_2
Cd1 O1 2.273(3) 6_556
Cd1 O1 2.273(3) 3_554
Cd1 N1 2.307(3) 7
Cd1 N1 2.307(3) .
Cd1 O3 2.404(3) .
Cd1 O3 2.404(3) 7
O3 H3C 0.8937 .
O3 H3D 0.8501 .
N1 C1 1.329(5) .
N1 C2 1.384(5) .
N2 C1 1.344(4) .
N2 C3 1.369(6) .
N2 C4 1.467(5) .
C1 C1 1.469(7) 7_556
C2 C3 1.336(6) .
C2 H2 0.9300 .
C3 H3 0.9300 .
C4 C5 1.517(6) .
C4 H4A 0.9700 .
C4 H4B 0.9700 .
C5 C6 1.497(6) .
C5 H5A 0.9700 .
C5 H5B 0.9700 .
C6 O1 1.251(5) .
C6 O2 1.259(6) .
O1 Cd1 2.273(3) 4_456
O2 H2A 0.8200 .
Cl1 O5 1.381(9) 4_565
Cl1 O5 1.381(9) .
Cl1 O5 1.381(9) 3_645
Cl1 O5 1.381(9) 2_765
Cl1 O4 1.411(10) .

loop_
_geom_hbond_atom_site_label_D
_geom_hbond_atom_site_label_H
_geom_hbond_atom_site_label_A
_geom_hbond_distance_DH
_geom_hbond_distance_HA
_geom_hbond_distance_DA
_geom_hbond_angle_DHA
_geom_hbond_site_symmetry_A
O2 H2A O3 0.82 1.78 2.588(5) 166.8 4_456
O3 H3C O3 0.89 2.16 2.915(7) 142.4 2_665
O3 H3D O1 0.85 2.23 2.985(5) 147.6 3
O3 H3D O3 0.85 2.48 3.126(6) 133.2 7_556

loop_
_geom_torsion_atom_site_label_1
_geom_torsion_atom_site_label_2
_geom_torsion_atom_site_label_3
_geom_torsion_atom_site_label_4
_geom_torsion
_geom_torsion_site_symmetry_1
_geom_torsion_site_symmetry_4
O1 Cd1 N1 C1 -18.5(4) 6_556 .
O1 Cd1 N1 C1 179.0(3) 3_554 .
N1 Cd1 N1 C1 79.8(3) 7 .
O3 Cd1 N1 C1 -96.5(4) . .
O3 Cd1 N1 C1 -146.1(11) 7 .
O1 Cd1 N1 C2 159.8(3) 6_556 .
O1 Cd1 N1 C2 -2.7(3) 3_554 .
N1 Cd1 N1 C2 -101.9(3) 7 .
O3 Cd1 N1 C2 81.8(3) . .
O3 Cd1 N1 C2 32.2(14) 7 .
C2 N1 C1 N2 0.7(4) . .
Cd1 N1 C1 N2 179.2(2) . .
C2 N1 C1 C1 -178.9(3) . 7_556
Cd1 N1 C1 C1 -0.4(6) . 7_556
C3 N2 C1 N1 -1.0(4) . .
C4 N2 C1 N1 174.7(3) . .
C3 N2 C1 C1 178.6(3) . 7_556
C4 N2 C1 C1 -5.7(6) . 7_556
C1 N1 C2 C3 -0.1(5) . .
Cd1 N1 C2 C3 -178.8(3) . .
N1 C2 C3 N2 -0.5(5) . .
C1 N2 C3 C2 0.9(4) . .
C4 N2 C3 C2 -174.9(4) . .
C1 N2 C4 C5 -116.6(4) . .
C3 N2 C4 C5 58.4(6) . .
N2 C4 C5 C6 178.6(4) . .
C4 C5 C6 O1 173.1(4) . .
C4 C5 C6 O2 -6.6(7) . .
O2 C6 O1 Cd1 13.5(8) . 4_456
C5 C6 O1 Cd1 -166.1(4) . 4_456
